data_1004001
loop_
_publ_author_name
'Jin, Song'
'Zhou, Ran'
'Scheuer, Ellen M.'
'Adamchuk, Jennifer'
'Rayburn, Lori L.'
'DiSalvo, Francis J.'

_publ_contact_author
; 
Prof. Francis J. DiSalvo 
Department of Chemistry and Chemical Biology 
Cornell University 
Ithaca, NY 14853 
;
_publ_contact_author_email fjd3@cornell.edu
_publ_contact_author_fax 607-255-4137
_publ_contact_author_phone 607-255-7238
_publ_section_title
;
Synthesis, Characterization, and Ligand Exchange Studies of W~6~S~8~L~6~ 
Cluster Compounds
;
_journal_issue 12
_journal_name_full 'Inorganic Chemistry'
_journal_page_first 2666
_journal_page_last 2674
_journal_paper_doi 10.1021/ic001314q
_journal_volume 40
_journal_year 2001
_chemical_formula_moiety 'W6 S8 (PC12H27)6'
_chemical_formula_sum 'C72 H162 P6 S8 W6'
_chemical_formula_weight 2573.42
_chemical_melting_point ?
_chemical_name_common 'Tungsten sulfide cluster with tri-n-'
_chemical_name_systematic
;
octakis(mu!3$-sulfido)-hexakis(tri-n-butylphosphine)-hexa-tungsten
;
_space_group_IT_number 15
_symmetry_cell_setting monoclinic
_symmetry_space_group_name_Hall '-C 2yc'
_symmetry_space_group_name_H-M 'C 1 2/c 1'
_atom_sites_solution_hydrogens geom
_atom_sites_solution_primary direct
_atom_sites_solution_secondary difmap
_audit_creation_method SHELXL-97
_cell_angle_alpha 90.00
_cell_angle_beta 103.3240(10)
_cell_angle_gamma 90.00
_cell_formula_units_Z 4
_cell_length_a 24.6648(12)
_cell_length_b 19.8619(9)
_cell_length_c 20.1365(10)
_cell_measurement_reflns_used ?
_cell_measurement_temperature 163(2)
_cell_measurement_theta_max ?
_cell_measurement_theta_min ?
_cell_volume 9599.1(8)
_computing_cell_refinement 'Bruker SAINT'
_computing_data_collection 'BRUKER SMART'
_computing_data_reduction SHELXTL
_computing_molecular_graphics SHELXTL
_computing_publication_material SHELXTL
_computing_structure_refinement 'SHELXL-97 (Sheldrick, 1997)'
_computing_structure_solution 'SHELXS-97 (Sheldrick, 1990)'
_diffrn_ambient_temperature 163(2)
_diffrn_detector_area_resol_mean ?
_diffrn_measured_fraction_theta_full 0.927
_diffrn_measured_fraction_theta_max 0.927
_diffrn_measurement_device_type ?
_diffrn_measurement_method '\w scans'
_diffrn_radiation_monochromator graphite
_diffrn_radiation_source 'fine-focus sealed tube'
_diffrn_radiation_type MoK\a
_diffrn_radiation_wavelength 0.71073
_diffrn_reflns_av_R_equivalents 0.0351
_diffrn_reflns_av_sigmaI/netI 0.0331
_diffrn_reflns_limit_h_max 31
_diffrn_reflns_limit_h_min -37
_diffrn_reflns_limit_k_max 29
_diffrn_reflns_limit_k_min -30
_diffrn_reflns_limit_l_max 28
_diffrn_reflns_limit_l_min -30
_diffrn_reflns_number 67732
_diffrn_reflns_theta_full 33.22
_diffrn_reflns_theta_max 33.22
_diffrn_reflns_theta_min 1.56
_diffrn_standards_decay_% 0
_diffrn_standards_interval_count ?
_diffrn_standards_interval_time ?
_diffrn_standards_number ?
_exptl_absorpt_coefficient_mu 7.469
_exptl_absorpt_correction_T_max 1
_exptl_absorpt_correction_T_min 0.529617
_exptl_absorpt_correction_type empirical
_exptl_absorpt_process_details ?
_exptl_crystal_colour red
_exptl_crystal_density_diffrn 1.781
_exptl_crystal_density_meas ?
_exptl_crystal_density_method .
_exptl_crystal_description block
_exptl_crystal_F_000 5024
_exptl_crystal_size_max 0.4
_exptl_crystal_size_mid 0.3
_exptl_crystal_size_min 0.3
_refine_diff_density_max 0.983
_refine_diff_density_min -1.718
_refine_diff_density_rms 0.396
_refine_ls_extinction_coef ?
_refine_ls_extinction_method none
_refine_ls_goodness_of_fit_ref 1.089
_refine_ls_hydrogen_treatment mixed
_refine_ls_matrix_type full
_refine_ls_number_parameters 581
_refine_ls_number_reflns 17073
_refine_ls_number_restraints 0
_refine_ls_restrained_S_all 1.089
_refine_ls_R_factor_all 0.0396
_refine_ls_R_factor_gt 0.0250
_refine_ls_shift/su_max 0.045
_refine_ls_shift/su_mean 0.002
_refine_ls_structure_factor_coef Fsqd
_refine_ls_weighting_details 'calc w=1/[\s^2^(Fo^2^)+(0.0273P)^2^+0.0000P] where P=(Fo^2^+2Fc^2^)/3'
_refine_ls_weighting_scheme calc
_refine_ls_wR_factor_gt 0.0506
_refine_ls_wR_factor_ref 0.0590
_reflns_number_gt 13885
_reflns_number_total 17073
_reflns_threshold_expression >2sigma(I)
_cod_depositor_comments
;
The following automatic conversions were performed:
'_symmetry_cell_setting' value 'Monoclinic' changed to 'monoclinic'
according to '/home/saulius/struct/CIF-dictionaries/cif_core.dic'
dictionary named 'cif_core.dic' version 2.4.1 from 2010-06-29.

Automatic conversion script
Id: cif_fix_enum 1527 2010-12-29 10:47:43Z saulius 
;
_cod_original_sg_symbol_H-M 'C 2/c'
_cod_database_code 1004001

loop_
_symmetry_equiv_pos_as_xyz
'x, y, z'
'-x, y, -z+1/2'
'x+1/2, y+1/2, z'
'-x+1/2, y+1/2, -z+1/2'
'-x, -y, -z'
'x, -y, z-1/2'
'-x+1/2, -y+1/2, -z'
'x+1/2, -y+1/2, z-1/2'

loop_
_atom_site_label
_atom_site_type_symbol
_atom_site_fract_x
_atom_site_fract_y
_atom_site_fract_z
_atom_site_U_iso_or_equiv
_atom_site_adp_type
_atom_site_occupancy
_atom_site_symmetry_multiplicity
_atom_site_calc_flag
_atom_site_refinement_flags
_atom_site_disorder_assembly
_atom_site_disorder_group
W1 W 0.221998(5) 0.661077(5) 0.487536(5) 0.01761(3) Uani 1 1 d . . .
W2 W 0.318507(5) 0.720290(5) 0.483260(5) 0.01700(3) Uani 1 1 d . . .
W3 W 0.277213(5) 0.732942(5) 0.594292(5) 0.01748(3) Uani 1 1 d . . .
S1 S 0.31176(3) 0.62583(3) 0.55952(4) 0.02175(14) Uani 1 1 d . . .
S2 S 0.26217(3) 0.65700(3) 0.38643(4) 0.02124(14) Uani 1 1 d . . .
S3 S 0.13662(3) 0.71088(4) 0.41763(4) 0.02330(14) Uani 1 1 d . . .
S4 S 0.18644(3) 0.68070(4) 0.59069(4) 0.02235(14) Uani 1 1 d . . .
P1 P 0.18736(4) 0.54149(4) 0.47100(4) 0.02516(16) Uani 1 1 d . . .
P2 P 0.41114(3) 0.68164(4) 0.46487(4) 0.02415(15) Uani 1 1 d . . .
P3 P 0.31241(4) 0.70392(5) 0.71849(4) 0.03089(19) Uani 1 1 d . . .
C101 C 0.1333(4) 0.5201(4) 0.5175(5) 0.0234(16) Uani 0.533(8) 1 d P A 1
H10A H 0.1237 0.4719 0.5093 0.028 Uiso 0.533(8) 1 calc PR A 1
H10B H 0.1495 0.5255 0.5669 0.028 Uiso 0.533(8) 1 calc PR A 1
C102 C 0.0800(3) 0.5605(3) 0.4994(4) 0.0297(15) Uani 0.533(8) 1 d P A 1
H10C H 0.0610 0.5508 0.4514 0.036 Uiso 0.533(8) 1 calc PR A 1
H10Z H 0.0895 0.6090 0.5026 0.036 Uiso 0.533(8) 1 calc PR A 1
C103 C 0.0396(3) 0.5458(4) 0.5453(4) 0.046(2) Uani 0.533(8) 1 d P A 1
H10D H 0.0044 0.5707 0.5277 0.056 Uiso 0.533(8) 1 calc PR A 1
H10E H 0.0308 0.4971 0.5433 0.056 Uiso 0.533(8) 1 calc PR A 1
C104 C 0.0624(4) 0.5650(6) 0.6156(6) 0.061(3) Uani 0.533(8) 1 d P A 1
H10F H 0.0352 0.5551 0.6429 0.091 Uiso 0.533(8) 1 calc PR A 1
H10G H 0.0708 0.6133 0.6179 0.091 Uiso 0.533(8) 1 calc PR A 1
H10H H 0.0967 0.5395 0.6336 0.091 Uiso 0.533(8) 1 calc PR A 1
C11' C 0.1512(5) 0.5088(7) 0.5335(7) 0.038(3) Uani 0.467(8) 1 d P A 2
H11H H 0.1430 0.4605 0.5240 0.046 Uiso 0.467(8) 1 calc PR A 2
H11I H 0.1763 0.5122 0.5795 0.046 Uiso 0.467(8) 1 calc PR A 2
C12' C 0.0974(5) 0.5450(5) 0.5340(6) 0.050(3) Uani 0.467(8) 1 d P A 2
H12A H 0.0694 0.5362 0.4910 0.060 Uiso 0.467(8) 1 calc PR A 2
H12Z H 0.1039 0.5942 0.5384 0.060 Uiso 0.467(8) 1 calc PR A 2
C13' C 0.0750(5) 0.5158(5) 0.6005(5) 0.090(5) Uani 0.467(8) 1 d P A 2
H13A H 0.0616 0.4689 0.5925 0.03(2) Uiso 0.467(8) 1 calc PR A 2
H13B H 0.1051 0.5172 0.6426 0.25(11) Uiso 0.467(8) 1 calc PR A 2
C14' C 0.0282(5) 0.5624(5) 0.6060(5) 0.082(5) Uani 0.467(8) 1 d PR A 2
H14A H 0.0124 0.5484 0.6443 0.099 Uiso 0.467(8) 1 calc PR A 2
H14B H -0.0008 0.5607 0.5636 0.099 Uiso 0.467(8) 1 calc PR A 2
H14C H 0.0425 0.6085 0.6137 0.099 Uiso 0.467(8) 1 calc PR A 2
C105 C 0.15063(15) 0.51964(15) 0.38377(17) 0.0318(7) Uani 1 1 d . A .
H10I H 0.1173 0.5488 0.3710 0.038 Uiso 1 1 calc R . .
H10Y H 0.1752 0.5310 0.3529 0.038 Uiso 1 1 calc R . .
C106 C 0.13194(17) 0.44700(17) 0.37022(19) 0.0426(9) Uani 1 1 d . . .
H10J H 0.1652 0.4175 0.3806 0.051 Uiso 1 1 calc R A .
H10K H 0.1080 0.4346 0.4016 0.051 Uiso 1 1 calc R . .
C107 C 0.10028(19) 0.4340(2) 0.2979(2) 0.0516(11) Uani 1 1 d . A .
H10L H 0.0659 0.4615 0.2883 0.062 Uiso 1 1 calc R . .
H10M H 0.1233 0.4487 0.2663 0.062 Uiso 1 1 calc R . .
C108 C 0.0847(2) 0.3611(2) 0.2838(2) 0.0760(18) Uani 1 1 d . . .
H10N H 0.0642 0.3561 0.2362 0.114 Uiso 1 1 calc R A .
H10O H 0.0611 0.3463 0.3141 0.114 Uiso 1 1 calc R . .
H10P H 0.1185 0.3336 0.2919 0.114 Uiso 1 1 calc R . .
C109 C 0.24167(15) 0.47756(15) 0.49410(17) 0.0333(8) Uani 1 1 d . A .
H10Q H 0.2599 0.4831 0.5430 0.040 Uiso 1 1 calc R . .
H10R H 0.2237 0.4327 0.4886 0.040 Uiso 1 1 calc R . .
C110 C 0.28632(15) 0.47870(16) 0.45350(17) 0.0333(8) Uani 1 1 d . . .
H11A H 0.2982 0.5258 0.4491 0.040 Uiso 1 1 calc R A .
H11B H 0.2706 0.4611 0.4071 0.040 Uiso 1 1 calc R . .
C111 C 0.33680(18) 0.4367(2) 0.4873(2) 0.0528(11) Uani 1 1 d . A .
H11C H 0.3520 0.4539 0.5340 0.063 Uiso 1 1 calc R . .
H11D H 0.3248 0.3896 0.4912 0.063 Uiso 1 1 calc R . .
C112 C 0.38193(18) 0.4376(2) 0.4487(3) 0.0576(12) Uani 1 1 d . . .
H11E H 0.4133 0.4099 0.4728 0.086 Uiso 1 1 calc R A .
H11F H 0.3946 0.4839 0.4454 0.086 Uiso 1 1 calc R . .
H11G H 0.3675 0.4194 0.4028 0.086 Uiso 1 1 calc R . .
C201 C 0.4087(5) 0.6477(5) 0.3791(6) 0.0270(17) Uani 0.734(12) 1 d P B 1
H20A H 0.4459 0.6295 0.3784 0.032 Uiso 0.734(12) 1 calc PR B 1
H20B H 0.3820 0.6096 0.3707 0.032 Uiso 0.734(12) 1 calc PR B 1
C202 C 0.3920(3) 0.6979(3) 0.3214(3) 0.0305(12) Uani 0.734(12) 1 d P B 1
H20C H 0.3598 0.7242 0.3289 0.037 Uiso 0.734(12) 1 calc PR B 1
H20D H 0.4232 0.7297 0.3235 0.037 Uiso 0.734(12) 1 calc PR B 1
C203 C 0.3766(3) 0.6683(3) 0.2508(3) 0.0493(19) Uani 0.734(12) 1 d P B 1
H20E H 0.3465 0.6349 0.2490 0.059 Uiso 0.734(12) 1 calc PR B 1
H20F H 0.3617 0.7046 0.2179 0.059 Uiso 0.734(12) 1 calc PR B 1
C204 C 0.4236(6) 0.6351(7) 0.2287(5) 0.174(8) Uani 0.734(12) 1 d P B 1
H20G H 0.4104 0.6172 0.1825 0.261 Uiso 0.734(12) 1 calc PR B 1
H20H H 0.4380 0.5981 0.2601 0.261 Uiso 0.734(12) 1 calc PR B 1
H20I H 0.4532 0.6680 0.2292 0.261 Uiso 0.734(12) 1 calc PR B 1
C21' C 0.4144(14) 0.6309(13) 0.3902(18) 0.027(4) Uani 0.266(12) 1 d P B 2
H21F H 0.4516 0.6094 0.3977 0.032 Uiso 0.266(12) 1 calc PR B 2
H21G H 0.3862 0.5946 0.3849 0.032 Uiso 0.266(12) 1 calc PR B 2
C22' C 0.4042(8) 0.6725(11) 0.3247(9) 0.037(4) Uani 0.266(12) 1 d P B 2
H22A H 0.3672 0.6942 0.3176 0.044 Uiso 0.266(12) 1 calc PR B 2
H22B H 0.4325 0.7087 0.3303 0.044 Uiso 0.266(12) 1 calc PR B 2
C23' C 0.4065(8) 0.6313(9) 0.2611(9) 0.050(5) Uani 0.266(12) 1 d P B 2
H23A H 0.4412 0.6045 0.2713 0.060 Uiso 0.266(12) 1 calc PR B 2
H23B H 0.3749 0.5992 0.2525 0.060 Uiso 0.266(12) 1 calc PR B 2
C24' C 0.4045(10) 0.6679(14) 0.2005(10) 0.083(8) Uani 0.266(12) 1 d P B 2
H24A H 0.4035 0.6365 0.1627 0.099 Uiso 0.266(12) 1 calc PR B 2
H24B H 0.4376 0.6965 0.2063 0.099 Uiso 0.266(12) 1 calc PR B 2
H24C H 0.3710 0.6962 0.1904 0.099 Uiso 0.266(12) 1 calc PR B 2
C205 C 0.44569(15) 0.61636(17) 0.52372(18) 0.0344(7) Uani 1 1 d . B .
H20J H 0.4201 0.5776 0.5208 0.041 Uiso 1 1 calc R . .
H20K H 0.4790 0.6007 0.5085 0.041 Uiso 1 1 calc R . .
C206 C 0.46383(18) 0.6381(2) 0.59829(19) 0.0463(10) Uani 1 1 d . . .
H20L H 0.4302 0.6485 0.6153 0.056 Uiso 0.52(2) 1 calc PR B 1
H20M H 0.4858 0.6801 0.6007 0.056 Uiso 0.52(2) 1 calc PR B 1
H20R H 0.5004 0.6610 0.6056 0.056 Uiso 0.48(2) 1 calc PR B 2
H20S H 0.4366 0.6709 0.6083 0.056 Uiso 0.48(2) 1 calc PR B 2
C207 C 0.4992(5) 0.5848(7) 0.6465(6) 0.057(3) Uani 0.52(2) 1 d P B 1
H20N H 0.5321 0.5718 0.6290 0.068 Uiso 0.52(2) 1 calc PR B 1
H20X H 0.5126 0.6040 0.6928 0.068 Uiso 0.52(2) 1 calc PR B 1
C208 C 0.4622(7) 0.5219(6) 0.6497(6) 0.068(4) Uani 0.52(2) 1 d P B 1
H20P H 0.4834 0.4890 0.6817 0.102 Uiso 0.52(2) 1 calc PR B 1
H20Q H 0.4510 0.5016 0.6042 0.102 Uiso 0.52(2) 1 calc PR B 1
H20R H 0.4289 0.5355 0.6651 0.102 Uiso 0.52(2) 1 calc PR B 1
C27' C 0.4685(12) 0.5791(9) 0.6475(7) 0.090(7) Uani 0.48(2) 1 d P B 2
H27A H 0.4817 0.5976 0.6941 0.108 Uiso 0.48(2) 1 calc PR B 2
H27B H 0.4302 0.5623 0.6443 0.108 Uiso 0.48(2) 1 calc PR B 2
C28' C 0.5010(12) 0.5240(8) 0.6425(8) 0.117(9) Uani 0.48(2) 1 d P B 2
H28A H 0.4951 0.4893 0.6747 0.175 Uiso 0.48(2) 1 calc PR B 2
H28B H 0.5404 0.5374 0.6534 0.175 Uiso 0.48(2) 1 calc PR B 2
H28C H 0.4909 0.5061 0.5960 0.175 Uiso 0.48(2) 1 calc PR B 2
C209 C 0.46358(13) 0.74862(16) 0.47293(18) 0.0300(7) Uani 1 1 d . B .
H20O H 0.4489 0.7834 0.4382 0.036 Uiso 1 1 calc R . .
H20W H 0.4675 0.7699 0.5182 0.036 Uiso 1 1 calc R . .
C210 C 0.52155(15) 0.72880(19) 0.4654(2) 0.0405(8) Uani 1 1 d . . .
H20S H 0.5375 0.6958 0.5014 0.049 Uiso 1 1 calc R B .
H20T H 0.5181 0.7063 0.4207 0.049 Uiso 1 1 calc R . .
C211 C 0.56111(17) 0.7870(2) 0.4700(2) 0.0517(11) Uani 1 1 d . B .
H21A H 0.5650 0.8093 0.5149 0.062 Uiso 1 1 calc R . .
H21B H 0.5452 0.8203 0.4342 0.062 Uiso 1 1 calc R . .
C212 C 0.61794(18) 0.7662(3) 0.4618(3) 0.0619(13) Uani 1 1 d . . .
H21C H 0.6419 0.8060 0.4652 0.093 Uiso 1 1 calc R B .
H21D H 0.6145 0.7450 0.4170 0.093 Uiso 1 1 calc R . .
H21E H 0.6343 0.7341 0.4977 0.093 Uiso 1 1 calc R . .
C301 C 0.3311(6) 0.6203(6) 0.7393(5) 0.033(2) Uani 0.64(3) 1 d P C 1
H30A H 0.3577 0.6049 0.7123 0.040 Uiso 0.64(3) 1 calc PR C 1
H30B H 0.3500 0.6173 0.7883 0.040 Uiso 0.64(3) 1 calc PR C 1
C302 C 0.2795(7) 0.5741(5) 0.7247(6) 0.039(3) Uani 0.64(3) 1 d P C 1
H30C H 0.2536 0.5894 0.7526 0.047 Uiso 0.64(3) 1 calc PR C 1
H30D H 0.2601 0.5788 0.6761 0.047 Uiso 0.64(3) 1 calc PR C 1
C303 C 0.2925(9) 0.5014(5) 0.7395(5) 0.051(4) Uani 0.64(3) 1 d P C 1
H30E H 0.3132 0.4967 0.7876 0.062 Uiso 0.64(3) 1 calc PR C 1
H30F H 0.3171 0.4854 0.7102 0.062 Uiso 0.64(3) 1 calc PR C 1
C304 C 0.2418(9) 0.4574(5) 0.7277(7) 0.062(4) Uani 0.64(3) 1 d P C 1
H30G H 0.2530 0.4105 0.7383 0.093 Uiso 0.64(3) 1 calc PR C 1
H30H H 0.2215 0.4607 0.6799 0.093 Uiso 0.64(3) 1 calc PR C 1
H30I H 0.2176 0.4721 0.7573 0.093 Uiso 0.64(3) 1 calc PR C 1
C31' C 0.3148(7) 0.6045(8) 0.7326(7) 0.016(2) Uani 0.36(3) 1 d P C 2
H31H H 0.3410 0.5852 0.7071 0.019 Uiso 0.36(3) 1 calc PR C 2
H31Z H 0.3304 0.5955 0.7816 0.019 Uiso 0.36(3) 1 calc PR C 2
C32' C 0.2585(8) 0.5665(9) 0.7105(9) 0.026(3) Uani 0.36(3) 1 d P C 2
H32A H 0.2437 0.5714 0.6607 0.031 Uiso 0.36(3) 1 calc PR C 2
H32B H 0.2311 0.5861 0.7340 0.031 Uiso 0.36(3) 1 calc PR C 2
C33' C 0.2674(8) 0.4899(7) 0.7294(9) 0.032(3) Uani 0.36(3) 1 d P C 2
H33A H 0.2948 0.4707 0.7057 0.038 Uiso 0.36(3) 1 calc PR C 2
H33B H 0.2827 0.4854 0.7791 0.038 Uiso 0.36(3) 1 calc PR C 2
C34' C 0.2131(9) 0.4505(7) 0.7093(8) 0.039(4) Uani 0.36(3) 1 d P C 2
H34A H 0.2202 0.4030 0.7214 0.058 Uiso 0.36(3) 1 calc PR C 2
H34B H 0.1980 0.4544 0.6600 0.058 Uiso 0.36(3) 1 calc PR C 2
H34C H 0.1862 0.4687 0.7335 0.058 Uiso 0.36(3) 1 calc PR C 2
C305 C 0.3817(3) 0.7501(4) 0.7583(4) 0.0340(18) Uani 0.610(10) 1 d P C 1
H30J H 0.3969 0.7315 0.8045 0.041 Uiso 0.610(10) 1 calc PR C 1
H30K H 0.4089 0.7402 0.7303 0.041 Uiso 0.610(10) 1 calc PR C 1
C306 C 0.3768(3) 0.8273(4) 0.7643(4) 0.0363(16) Uani 0.610(10) 1 d P C 1
H30L H 0.3510 0.8444 0.7225 0.044 Uiso 0.610(10) 1 calc PR C 1
H30Z H 0.3602 0.8376 0.8035 0.044 Uiso 0.610(10) 1 calc PR C 1
C307 C 0.4315(3) 0.8638(4) 0.7736(4) 0.058(2) Uani 0.610(10) 1 d P C 1
H30M H 0.4474 0.8546 0.7337 0.069 Uiso 0.610(10) 1 calc PR C 1
H30N H 0.4246 0.9128 0.7748 0.069 Uiso 0.610(10) 1 calc PR C 1
C308 C 0.4733(4) 0.8442(6) 0.8373(5) 0.092(4) Uani 0.610(10) 1 d P C 1
H30O H 0.5075 0.8704 0.8408 0.138 Uiso 0.610(10) 1 calc PR C 1
H30P H 0.4818 0.7961 0.8356 0.138 Uiso 0.610(10) 1 calc PR C 1
H30Q H 0.4579 0.8532 0.8772 0.138 Uiso 0.610(10) 1 calc PR C 1
C35' C 0.3787(5) 0.7217(5) 0.7626(6) 0.025(2) Uani 0.390(10) 1 d P C 2
H35A H 0.3867 0.6972 0.8066 0.030 Uiso 0.390(10) 1 calc PR C 2
H35B H 0.4055 0.7063 0.7361 0.030 Uiso 0.390(10) 1 calc PR C 2
C36' C 0.3862(4) 0.7979(5) 0.7763(5) 0.0246(19) Uani 0.390(10) 1 d P C 2
H36A H 0.3767 0.8222 0.7322 0.030 Uiso 0.390(10) 1 calc PR C 2
H36B H 0.3598 0.8127 0.8037 0.030 Uiso 0.390(10) 1 calc PR C 2
C37' C 0.4451(4) 0.8163(5) 0.8137(6) 0.046(3) Uani 0.390(10) 1 d P C 2
H37A H 0.4554 0.7898 0.8564 0.055 Uiso 0.390(10) 1 calc PR C 2
H37B H 0.4712 0.8041 0.7849 0.055 Uiso 0.390(10) 1 calc PR C 2
C38' C 0.4515(6) 0.8908(6) 0.8310(8) 0.067(4) Uani 0.390(10) 1 d P C 2
H38A H 0.4901 0.9000 0.8552 0.100 Uiso 0.390(10) 1 calc PR C 2
H38B H 0.4263 0.9032 0.8601 0.100 Uiso 0.390(10) 1 calc PR C 2
H38C H 0.4424 0.9173 0.7888 0.100 Uiso 0.390(10) 1 calc PR C 2
C309 C 0.26647(14) 0.72969(16) 0.77369(15) 0.0286(7) Uani 1 1 d . C .
H30R H 0.2629 0.7793 0.7715 0.034 Uiso 1 1 calc R . .
H30S H 0.2290 0.7106 0.7547 0.034 Uiso 1 1 calc R . .
C310 C 0.28445(17) 0.70919(19) 0.84890(17) 0.0401(9) Uani 1 1 d . . .
H31A H 0.2864 0.6595 0.8518 0.048 Uiso 1 1 calc R C .
H31B H 0.3223 0.7269 0.8681 0.048 Uiso 1 1 calc R . .
C311 C 0.24542(17) 0.73457(19) 0.89221(18) 0.0403(9) Uani 1 1 d . C .
H31C H 0.2070 0.7199 0.8709 0.048 Uiso 1 1 calc R . .
H31D H 0.2562 0.7135 0.9379 0.048 Uiso 1 1 calc R . .
C312 C 0.24594(19) 0.8098(2) 0.9005(2) 0.0477(10) Uani 1 1 d . . .
H31E H 0.2202 0.8227 0.9288 0.072 Uiso 1 1 calc R C .
H31F H 0.2343 0.8311 0.8556 0.072 Uiso 1 1 calc R . .
H31G H 0.2837 0.8247 0.9225 0.072 Uiso 1 1 calc R . .

loop_
_atom_site_aniso_label
_atom_site_aniso_U_11
_atom_site_aniso_U_22
_atom_site_aniso_U_33
_atom_site_aniso_U_23
_atom_site_aniso_U_13
_atom_site_aniso_U_12
W1 0.01963(6) 0.01538(5) 0.01926(5) -0.00059(4) 0.00741(4) -0.00143(4)
W2 0.01750(6) 0.01722(5) 0.01737(5) -0.00004(4) 0.00626(4) 0.00013(4)
W3 0.01970(6) 0.01794(5) 0.01551(5) 0.00054(4) 0.00549(4) 0.00091(4)
S1 0.0252(4) 0.0197(3) 0.0216(3) 0.0028(2) 0.0080(3) 0.0040(3)
S2 0.0242(4) 0.0207(3) 0.0198(3) -0.0031(2) 0.0072(3) -0.0006(2)
S3 0.0191(4) 0.0270(3) 0.0234(3) -0.0045(3) 0.0041(3) -0.0019(3)
S4 0.0260(4) 0.0206(3) 0.0233(3) 0.0013(2) 0.0114(3) -0.0020(3)
P1 0.0318(5) 0.0181(3) 0.0286(4) -0.0015(3) 0.0133(3) -0.0041(3)
P2 0.0211(4) 0.0261(4) 0.0270(4) -0.0009(3) 0.0091(3) 0.0022(3)
P3 0.0338(5) 0.0426(5) 0.0170(4) 0.0040(3) 0.0075(3) 0.0157(4)
C101 0.017(5) 0.019(3) 0.039(5) 0.003(3) 0.016(3) 0.001(3)
C102 0.028(4) 0.031(3) 0.034(4) 0.000(3) 0.014(3) -0.003(3)
C103 0.044(5) 0.042(4) 0.063(5) 0.006(4) 0.032(4) 0.000(3)
C104 0.048(6) 0.069(6) 0.075(7) -0.005(5) 0.035(6) -0.007(5)
C11' 0.028(7) 0.038(6) 0.050(7) 0.000(4) 0.011(5) -0.005(4)
C12' 0.045(6) 0.042(5) 0.057(7) 0.001(4) 0.000(5) -0.019(4)
C13' 0.087(10) 0.124(13) 0.062(8) -0.050(8) 0.025(7) -0.003(9)
C14' 0.136(15) 0.066(8) 0.061(8) -0.006(6) 0.054(10) -0.011(10)
C105 0.034(2) 0.0225(14) 0.0368(18) -0.0027(12) 0.0032(14) -0.0031(12)
C106 0.052(2) 0.0265(16) 0.043(2) -0.0046(14) -0.0026(17) -0.0082(15)
C107 0.062(3) 0.042(2) 0.044(2) -0.0078(17) -0.0041(19) -0.0134(19)
C108 0.111(5) 0.046(3) 0.052(3) -0.016(2) -0.019(3) -0.012(3)
C109 0.046(2) 0.0196(14) 0.0322(17) 0.0040(12) 0.0040(14) -0.0018(13)
C110 0.037(2) 0.0243(15) 0.0360(18) -0.0045(13) 0.0030(14) 0.0078(13)
C111 0.044(3) 0.043(2) 0.069(3) 0.015(2) 0.006(2) 0.0122(18)
C112 0.042(3) 0.047(2) 0.081(3) -0.011(2) 0.007(2) 0.0113(19)
C201 0.030(3) 0.025(5) 0.029(4) 0.001(3) 0.012(3) 0.007(3)
C202 0.033(3) 0.033(3) 0.027(2) 0.000(2) 0.011(2) 0.005(2)
C203 0.069(5) 0.046(3) 0.029(3) -0.004(2) 0.004(3) 0.015(3)
C204 0.228(16) 0.261(17) 0.042(6) 0.027(8) 0.049(8) 0.182(14)
C21' 0.033(12) 0.014(10) 0.036(13) 0.001(7) 0.014(9) -0.001(7)
C22' 0.029(9) 0.042(11) 0.040(9) 0.001(8) 0.010(6) 0.015(7)
C23' 0.043(11) 0.056(11) 0.054(11) 0.019(8) 0.018(8) -0.004(8)
C24' 0.072(16) 0.14(2) 0.035(11) -0.016(12) 0.013(10) 0.008(14)
C205 0.0283(19) 0.0326(17) 0.044(2) 0.0031(14) 0.0112(14) 0.0087(13)
C206 0.046(3) 0.048(2) 0.040(2) 0.0087(17) 0.0001(17) 0.0079(18)
C207 0.018(5) 0.090(8) 0.063(6) 0.035(5) 0.010(4) 0.015(5)
C208 0.071(9) 0.061(7) 0.077(7) 0.042(5) 0.027(6) 0.030(6)
C27' 0.117(18) 0.095(12) 0.054(7) 0.026(7) 0.012(9) 0.053(12)
C28' 0.15(2) 0.101(12) 0.108(12) 0.051(9) 0.047(12) 0.087(13)
C209 0.0201(16) 0.0326(16) 0.0385(18) -0.0018(13) 0.0093(13) -0.0007(12)
C210 0.0266(19) 0.049(2) 0.049(2) 0.0014(17) 0.0169(16) 0.0019(15)
C211 0.028(2) 0.061(3) 0.070(3) 0.010(2) 0.0203(19) -0.0047(18)
C212 0.028(2) 0.091(4) 0.069(3) 0.023(3) 0.015(2) -0.001(2)
C301 0.042(6) 0.030(5) 0.029(3) 0.004(3) 0.011(4) 0.005(4)
C302 0.062(9) 0.031(4) 0.025(4) 0.009(3) 0.014(5) 0.019(5)
C303 0.091(11) 0.027(4) 0.036(4) 0.007(3) 0.015(5) 0.007(5)
C304 0.109(13) 0.032(4) 0.055(6) 0.006(4) 0.035(7) 0.004(6)
C31' 0.017(6) 0.011(5) 0.017(4) 0.003(3) 0.001(4) -0.003(4)
C32' 0.031(8) 0.024(5) 0.021(6) 0.002(4) 0.002(5) 0.002(5)
C33' 0.037(9) 0.015(5) 0.041(7) 0.007(4) 0.004(6) -0.006(5)
C34' 0.052(10) 0.030(5) 0.035(7) 0.004(4) 0.012(6) -0.016(6)
C305 0.030(4) 0.049(5) 0.022(3) 0.008(4) 0.003(2) 0.007(4)
C306 0.034(4) 0.039(4) 0.034(3) -0.004(3) 0.004(3) 0.000(3)
C307 0.046(5) 0.064(5) 0.056(5) 0.001(4) -0.004(3) -0.009(4)
C308 0.069(7) 0.116(10) 0.071(7) 0.003(6) -0.026(5) -0.023(6)
C35' 0.029(5) 0.026(5) 0.021(4) 0.007(4) 0.007(3) 0.002(4)
C36' 0.028(5) 0.016(4) 0.028(4) -0.005(4) 0.003(3) 0.002(3)
C37' 0.019(5) 0.047(6) 0.070(8) -0.022(5) 0.006(5) -0.007(4)
C38' 0.050(8) 0.044(7) 0.104(12) -0.030(7) 0.013(7) -0.019(6)
C309 0.0320(18) 0.0340(16) 0.0211(14) 0.0019(12) 0.0085(12) 0.0095(13)
C310 0.051(2) 0.051(2) 0.0215(16) 0.0055(14) 0.0145(15) 0.0200(18)
C311 0.048(2) 0.053(2) 0.0233(16) 0.0026(15) 0.0155(15) 0.0113(17)
C312 0.058(3) 0.053(2) 0.035(2) -0.0089(17) 0.0165(18) 0.006(2)

loop_
_atom_type_symbol
_atom_type_description
_atom_type_scat_dispersion_real
_atom_type_scat_dispersion_imag
_atom_type_scat_source
C C 0.0033 0.0016 'International Tables Vol C Tables 4.2.6.8 and 6.1.1.4'
H H 0.0000 0.0000 'International Tables Vol C Tables 4.2.6.8 and 6.1.1.4'
P P 0.1023 0.0942 'International Tables Vol C Tables 4.2.6.8 and 6.1.1.4'
S S 0.1246 0.1234 'International Tables Vol C Tables 4.2.6.8 and 6.1.1.4'
W W -0.8490 6.8722 'International Tables Vol C Tables 4.2.6.8 and 6.1.1.4'

loop_
_geom_angle_atom_site_label_1
_geom_angle_atom_site_label_2
_geom_angle_atom_site_label_3
_geom_angle
_geom_angle_site_symmetry_1
_geom_angle_site_symmetry_3
_geom_angle_publ_flag
S1 W1 S3 172.80(2) . . ?
S1 W1 S2 89.93(2) . . ?
S3 W1 S2 89.69(3) . . ?
S1 W1 S4 89.72(3) . . ?
S3 W1 S4 89.70(3) . . ?
S2 W1 S4 172.36(2) . . ?
S1 W1 P1 92.37(3) . . ?
S3 W1 P1 94.83(3) . . ?
S2 W1 P1 92.78(2) . . ?
S4 W1 P1 94.86(3) . . ?
S1 W1 W2 57.010(18) . . ?
S3 W1 W2 117.167(19) . . ?
S2 W1 W2 57.117(17) . . ?
S4 W1 W2 116.733(18) . . ?
P1 W1 W2 133.43(2) . . ?
S1 W1 W3 117.054(18) . 7_566 ?
S3 W1 W3 57.117(18) . 7_566 ?
S2 W1 W3 57.000(16) . 7_566 ?
S4 W1 W3 116.681(17) . 7_566 ?
P1 W1 W3 135.265(19) . 7_566 ?
W2 W1 W3 60.092(4) . 7_566 ?
S1 W1 W3 56.944(17) . . ?
S3 W1 W3 117.131(17) . . ?
S2 W1 W3 117.027(17) . . ?
S4 W1 W3 56.827(18) . . ?
P1 W1 W3 134.665(19) . . ?
W2 W1 W3 59.960(4) . . ?
W3 W1 W3 90.029(6) 7_566 . ?
S1 W1 W2 116.950(17) . 7_566 ?
S3 W1 W2 57.121(17) . 7_566 ?
S2 W1 W2 116.887(17) . 7_566 ?
S4 W1 W2 56.801(17) . 7_566 ?
P1 W1 W2 136.57(2) . 7_566 ?
W2 W1 W2 89.999(5) . 7_566 ?
W3 W1 W2 59.930(5) 7_566 7_566 ?
W3 W1 W2 60.050(4) . 7_566 ?
S4 W2 S1 172.62(3) 7_566 . ?
S4 W2 S3 89.84(2) 7_566 7_566 ?
S1 W2 S3 90.00(2) . 7_566 ?
S4 W2 S2 89.34(2) 7_566 . ?
S1 W2 S2 89.88(2) . . ?
S3 W2 S2 172.64(3) 7_566 . ?
S4 W2 P2 94.30(3) 7_566 . ?
S1 W2 P2 93.08(3) . . ?
S3 W2 P2 91.99(3) 7_566 . ?
S2 W2 P2 95.37(3) . . ?
S4 W2 W3 117.201(18) 7_566 . ?
S1 W2 W3 56.962(17) . . ?
S3 W2 W3 57.086(19) 7_566 . ?
S2 W2 W3 117.125(18) . . ?
P2 W2 W3 133.254(19) . . ?
S4 W2 W1 116.874(19) 7_566 . ?
S1 W2 W1 56.936(18) . . ?
S3 W2 W1 117.095(19) 7_566 . ?
S2 W2 W1 57.110(18) . . ?
P2 W2 W1 135.682(19) . . ?
W3 W2 W1 60.064(4) . . ?
S4 W2 W1 57.237(18) 7_566 7_566 ?
S1 W2 W1 116.925(18) . 7_566 ?
S3 W2 W1 56.903(18) 7_566 7_566 ?
S2 W2 W1 116.886(17) . 7_566 ?
P2 W2 W1 134.270(19) . 7_566 ?
W3 W2 W1 60.015(4) . 7_566 ?
W1 W2 W1 89.999(5) . 7_566 ?
S4 W2 W3 56.919(18) 7_566 7_566 ?
S1 W2 W3 116.876(18) . 7_566 ?
S3 W2 W3 116.829(18) 7_566 7_566 ?
S2 W2 W3 56.960(17) . 7_566 ?
P2 W2 W3 136.707(19) . 7_566 ?
W3 W2 W3 90.029(6) . 7_566 ?
W1 W2 W3 59.988(5) . 7_566 ?
W1 W2 W3 59.966(4) 7_566 7_566 ?
S1 W3 S4 89.97(3) . . ?
S1 W3 S2 172.70(2) . 7_566 ?
S4 W3 S2 89.40(2) . 7_566 ?
S1 W3 S3 90.04(3) . 7_566 ?
S4 W3 S3 172.61(2) . 7_566 ?
S2 W3 S3 89.65(3) 7_566 7_566 ?
S1 W3 P3 91.27(3) . . ?
S4 W3 P3 92.06(3) . . ?
S2 W3 P3 96.03(3) 7_566 . ?
S3 W3 P3 95.33(3) 7_566 . ?
S1 W3 W2 57.008(17) . . ?
S4 W3 W2 117.156(17) . . ?
S2 W3 W2 117.132(17) 7_566 . ?
S3 W3 W2 57.109(17) 7_566 . ?
P3 W3 W2 134.31(2) . . ?
S1 W3 W1 117.009(18) . 7_566 ?
S4 W3 W1 116.778(17) . 7_566 ?
S2 W3 W1 57.122(17) 7_566 7_566 ?
S3 W3 W1 56.924(17) 7_566 7_566 ?
P3 W3 W1 137.89(2) . 7_566 ?
W2 W3 W1 60.053(5) . 7_566 ?
S1 W3 W1 56.916(18) . . ?
S4 W3 W1 57.235(17) . . ?
S2 W3 W1 117.029(17) 7_566 . ?
S3 W3 W1 117.030(17) 7_566 . ?
P3 W3 W1 132.13(2) . . ?
W2 W3 W1 59.976(5) . . ?
W1 W3 W1 89.970(6) 7_566 . ?
S1 W3 W2 116.855(18) . 7_566 ?
S4 W3 W2 56.894(17) . 7_566 ?
S2 W3 W2 57.085(17) 7_566 7_566 ?
S3 W3 W2 116.800(18) 7_566 7_566 ?
P3 W3 W2 135.58(2) . 7_566 ?
W2 W3 W2 89.970(5) . 7_566 ?
W1 W3 W2 59.918(4) 7_566 7_566 ?
W1 W3 W2 59.983(4) . 7_566 ?
W1 S1 W3 66.140(18) . . ?
W1 S1 W2 66.054(17) . . ?
W3 S1 W2 66.030(18) . . ?
W3 S2 W1 65.878(18) 7_566 . ?
W3 S2 W2 65.953(17) 7_566 . ?
W1 S2 W2 65.773(18) . . ?
W1 S3 W3 65.960(19) . 7_566 ?
W1 S3 W2 65.977(18) . 7_566 ?
W3 S3 W2 65.803(18) 7_566 7_566 ?
W2 S4 W3 66.186(18) 7_566 . ?
W2 S4 W1 65.962(18) 7_566 . ?
W3 S4 W1 65.938(19) . . ?
C11' P1 C109 91.3(4) . . ?
C11' P1 C105 111.4(4) . . ?
C109 P1 C105 104.53(15) . . ?
C11' P1 C101 16.7(3) . . ?
C109 P1 C101 106.5(3) . . ?
C105 P1 C101 100.1(3) . . ?
C11' P1 W1 116.7(4) . . ?
C109 P1 W1 114.53(11) . . ?
C105 P1 W1 115.29(10) . . ?
C101 P1 W1 114.4(3) . . ?
C21' P2 C205 92.3(7) . . ?
C21' P2 C209 108.0(11) . . ?
C205 P2 C209 104.05(16) . . ?
C21' P2 C201 12.8(7) . . ?
C205 P2 C201 104.9(2) . . ?
C209 P2 C201 102.6(4) . . ?
C21' P2 W2 120.2(11) . . ?
C205 P2 W2 115.09(12) . . ?
C209 P2 W2 114.26(11) . . ?
C201 P2 W2 114.5(4) . . ?
C35' P3 C301 84.5(6) . . ?
C35' P3 C309 106.1(5) . . ?
C301 P3 C309 106.6(4) . . ?
C35' P3 C305 16.7(3) . . ?
C301 P3 C305 101.0(6) . . ?
C309 P3 C305 103.0(3) . . ?
C35' P3 C31' 97.9(6) . . ?
C301 P3 C31' 13.5(5) . . ?
C309 P3 C31' 101.1(5) . . ?
C305 P3 C31' 114.5(5) . . ?
C35' P3 W3 122.6(4) . . ?
C301 P3 W3 117.8(4) . . ?
C309 P3 W3 114.74(10) . . ?
C305 P3 W3 111.8(2) . . ?
C31' P3 W3 111.1(4) . . ?
C102 C101 P1 116.4(6) . . ?
C101 C102 C103 113.8(7) . . ?
C104 C103 C102 112.2(7) . . ?
C12' C11' P1 113.8(8) . . ?
C11' C12' C13' 107.0(9) . . ?
C14' C13' C12' 104.3(6) . . ?
C106 C105 P1 117.3(2) . . ?
C107 C106 C105 113.8(3) . . ?
C108 C107 C106 113.5(4) . . ?
C110 C109 P1 115.7(2) . . ?
C109 C110 C111 111.8(3) . . ?
C112 C111 C110 113.1(4) . . ?
C202 C201 P2 115.0(6) . . ?
C203 C202 C201 115.6(6) . . ?
C204 C203 C202 114.3(7) . . ?
C22' C21' P2 112.5(16) . . ?
C23' C22' C21' 113.7(19) . . ?
C24' C23' C22' 116.6(18) . . ?
C206 C205 P2 115.0(2) . . ?
C27' C206 C205 112.5(7) . . ?
C27' C206 C207 29.0(9) . . ?
C205 C206 C207 114.5(6) . . ?
C208 C207 C206 108.7(10) . . ?
C28' C27' C206 122(2) . . ?
C210 C209 P2 117.5(2) . . ?
C211 C210 C209 113.9(3) . . ?
C210 C211 C212 112.9(4) . . ?
C302 C301 P3 111.0(7) . . ?
C303 C302 C301 114.0(8) . . ?
C302 C303 C304 113.5(8) . . ?
C32' C31' P3 116.4(10) . . ?
C31' C32' C33' 109.6(11) . . ?
C34' C33' C32' 111.7(12) . . ?
C306 C305 P3 115.0(5) . . ?
C307 C306 C305 113.8(7) . . ?
C308 C307 C306 113.7(7) . . ?
C36' C35' P3 110.9(7) . . ?
C37' C36' C35' 112.7(9) . . ?
C38' C37' C36' 112.7(9) . . ?
C310 C309 P3 116.5(2) . . ?
C311 C310 C309 113.6(3) . . ?
C312 C311 C310 113.7(3) . . ?

loop_
_geom_bond_atom_site_label_1
_geom_bond_atom_site_label_2
_geom_bond_distance
_geom_bond_site_symmetry_2
_geom_bond_publ_flag
W1 S1 2.4522(7) . ?
W1 S3 2.4553(7) . ?
W1 S2 2.4624(7) . ?
W1 S4 2.4649(7) . ?
W1 P1 2.5202(8) . ?
W1 W2 2.67417(19) . ?
W1 W3 2.67604(17) 7_566 ?
W1 W3 2.67655(17) . ?
W1 W2 2.67701(18) 7_566 ?
W2 S4 2.4527(7) 7_566 ?
W2 S1 2.4543(7) . ?
W2 S3 2.4614(7) 7_566 ?
W2 S2 2.4626(7) . ?
W2 P2 2.5172(8) . ?
W2 W3 2.67374(19) . ?
W2 W1 2.67702(18) 7_566 ?
W2 W3 2.67884(18) 7_566 ?
W3 S1 2.4530(7) . ?
W3 S4 2.4535(8) . ?
W3 S2 2.4590(7) 7_566 ?
W3 S3 2.4607(8) 7_566 ?
W3 P3 2.5179(8) . ?
W3 W1 2.67599(18) 7_566 ?
W3 W2 2.67882(18) 7_566 ?
S2 W3 2.4591(7) 7_566 ?
S3 W3 2.4607(8) 7_566 ?
S3 W2 2.4614(7) 7_566 ?
S4 W2 2.4528(7) 7_566 ?
P1 C11' 1.822(15) . ?
P1 C109 1.826(3) . ?
P1 C105 1.833(3) . ?
P1 C101 1.847(10) . ?
P2 C21' 1.83(4) . ?
P2 C205 1.829(3) . ?
P2 C209 1.836(3) . ?
P2 C201 1.842(13) . ?
P3 C35' 1.709(12) . ?
P3 C301 1.749(11) . ?
P3 C309 1.834(3) . ?
P3 C305 1.943(9) . ?
P3 C31' 1.994(15) . ?
C101 C102 1.511(10) . ?
C102 C103 1.535(10) . ?
C103 C104 1.450(14) . ?
C11' C12' 1.511(14) . ?
C12' C13' 1.668(13) . ?
C13' C14' 1.5039 . ?
C105 C106 1.520(4) . ?
C106 C107 1.508(5) . ?
C107 C108 1.508(5) . ?
C109 C110 1.516(5) . ?
C110 C111 1.523(5) . ?
C111 C112 1.496(6) . ?
C201 C202 1.516(9) . ?
C202 C203 1.504(8) . ?
C203 C204 1.486(13) . ?
C21' C22' 1.53(3) . ?
C22' C23' 1.53(3) . ?
C23' C24' 1.41(3) . ?
C205 C206 1.527(5) . ?
C206 C27' 1.521(16) . ?
C206 C207 1.561(11) . ?
C207 C208 1.557(19) . ?
C27' C28' 1.38(3) . ?
C209 C210 1.524(5) . ?
C210 C211 1.502(5) . ?
C211 C212 1.507(6) . ?
C301 C302 1.542(11) . ?
C302 C303 1.494(12) . ?
C303 C304 1.500(12) . ?
C31' C32' 1.554(15) . ?
C32' C33' 1.57(2) . ?
C33' C34' 1.522(15) . ?
C305 C306 1.544(9) . ?
C306 C307 1.505(10) . ?
C307 C308 1.501(12) . ?
C35' C36' 1.540(12) . ?
C36' C37' 1.520(13) . ?
C37' C38' 1.520(15) . ?
C309 C310 1.532(4) . ?
C310 C311 1.526(5) . ?
C311 C312 1.503(5) . ?
